data_7239808
loop_
_publ_author_name
'Wan, Jiang'
'Zang, Yi'
'Xiao, Dao-An'
'Li, Na'
'Li, Junmin'
'Jin, Ze-Xin'
'Chen, De-Lei'
'Xiong, Juan'
'Li, Jia'
'Hu, Jin-Feng'

_publ_section_title
;
 Stewartiacids A--N, C-23 carboxylated triterpenoids from Chinese
 Stewartia and their inhibitory effects against ATP-citrate lyase and
 NF-\kB
;
_journal_issue 6
_journal_name_full 'RSC Advances'
_journal_page_first 3343
_journal_page_last 3356
_journal_paper_doi 10.1039/C9RA09542J
_journal_volume 10
_journal_year 2020
_chemical_absolute_configuration rmad
_chemical_formula_moiety 'C31 H50 O6, H2 O'
_chemical_formula_sum 'C31 H52 O7'
_chemical_formula_weight 536.72
_space_group_crystal_system monoclinic
_space_group_IT_number 5
_space_group_name_Hall 'C 2y'
_space_group_name_H-M_alt 'C 1 2 1'
_atom_sites_solution_hydrogens mixed
_atom_sites_solution_primary dual
_audit_creation_date 2018-06-22
_audit_creation_method
;
Olex2 1.2
(compiled 2018.05.29 svn.r3508 for OlexSys, GUI svn.r5506)
;
_audit_update_record
;
2019-10-14 deposited with the CCDC.	2020-01-13 downloaded from the CCDC.
;
_cell_angle_alpha 90
_cell_angle_beta 107.9170(10)
_cell_angle_gamma 90
_cell_formula_units_Z 8
_cell_length_a 30.9220(6)
_cell_length_b 13.9294(3)
_cell_length_c 14.7361(3)
_cell_measurement_reflns_used 9959
_cell_measurement_temperature 170(2)
_cell_measurement_theta_max 54.873
_cell_measurement_theta_min 3.05
_cell_volume 6039.4(2)
_computing_cell_refinement 'SAINT v8.37A (Bruker, 2015)'
_computing_data_reduction 'SAINT v8.37A (Bruker, 2015)'
_computing_molecular_graphics 'Olex2 (Dolomanov et al., 2009)'
_computing_publication_material 'Olex2 (Dolomanov et al., 2009)'
_computing_structure_refinement 'ShelXL (Sheldrick, 2015)'
_computing_structure_solution 'ShelXT (Sheldrick, 2015)'
_diffrn_ambient_temperature 169.98
_diffrn_measured_fraction_theta_full 0.996
_diffrn_measured_fraction_theta_max 0.995
_diffrn_measurement_device_type 'Bruker APEX-II CCD'
_diffrn_measurement_method '\f and \w scans'
_diffrn_radiation_type GaK\a
_diffrn_radiation_wavelength 1.34139
_diffrn_reflns_av_R_equivalents 0.0507
_diffrn_reflns_av_unetI/netI 0.0382
_diffrn_reflns_Laue_measured_fraction_full 0.996
_diffrn_reflns_Laue_measured_fraction_max 0.995
_diffrn_reflns_limit_h_max 37
_diffrn_reflns_limit_h_min -37
_diffrn_reflns_limit_k_max 16
_diffrn_reflns_limit_k_min -16
_diffrn_reflns_limit_l_max 18
_diffrn_reflns_limit_l_min -17
_diffrn_reflns_number 48612
_diffrn_reflns_point_group_measured_fraction_full 0.996
_diffrn_reflns_point_group_measured_fraction_max 0.994
_diffrn_reflns_theta_full 53.594
_diffrn_reflns_theta_max 55.014
_diffrn_reflns_theta_min 3.054
_diffrn_standards_number 0
_exptl_absorpt_coefficient_mu 0.421
_exptl_absorpt_correction_T_max 0.7508
_exptl_absorpt_correction_T_min 0.5610
_exptl_absorpt_correction_type multi-scan
_exptl_absorpt_process_details
'SADABS-2016/2 (Bruker,2016/2) was used for absorption correction. wR2(int) was 0.1510 before and 0.0691 after correction. The Ratio of minimum to maximum transmission is 0.7472. The \l/2 correction factor is Not present.'
_exptl_crystal_colour colourless
_exptl_crystal_colour_primary colourless
_exptl_crystal_density_diffrn 1.181
_exptl_crystal_description plate
_exptl_crystal_F_000 2352
_exptl_crystal_size_max 0.15
_exptl_crystal_size_mid 0.1
_exptl_crystal_size_min 0.02
_refine_diff_density_max 1.152
_refine_diff_density_min -0.472
_refine_diff_density_rms 0.076
_refine_ls_abs_structure_details
;
 Flack x determined using 3901 quotients [(I+)-(I-)]/[(I+)+(I-)]
 (Parsons, Flack and Wagner, Acta Cryst. B69 (2013) 249-259).
;
_refine_ls_abs_structure_Flack 0.10(8)
_refine_ls_extinction_coef 0.0029(7)
_refine_ls_extinction_expression Fc^*^=kFc[1+0.001xFc^2^\l^3^/sin(2\q)]^-1/4^
_refine_ls_extinction_method 'SHELXL-2016/6 (Sheldrick 2016)'
_refine_ls_goodness_of_fit_ref 1.038
_refine_ls_hydrogen_treatment constr
_refine_ls_matrix_type full
_refine_ls_number_parameters 710
_refine_ls_number_reflns 11459
_refine_ls_number_restraints 13
_refine_ls_restrained_S_all 1.044
_refine_ls_R_factor_all 0.0955
_refine_ls_R_factor_gt 0.0875
_refine_ls_shift/su_max 0.016
_refine_ls_shift/su_mean 0.002
_refine_ls_structure_factor_coef Fsqd
_refine_ls_weighting_details 'w=1/[\s^2^(Fo^2^)+(0.1857P)^2^+5.4337P] where P=(Fo^2^+2Fc^2^)/3'
_refine_ls_weighting_scheme calc
_refine_ls_wR_factor_gt 0.2556
_refine_ls_wR_factor_ref 0.2669
_reflns_Friedel_coverage 0.915
_reflns_Friedel_fraction_full 0.996
_reflns_Friedel_fraction_max 0.993
_reflns_number_gt 9888
_reflns_number_total 11459
_reflns_threshold_expression 'I > 2\s(I)'
_cod_data_source_file c9ra09542j2.cif
_cod_data_source_block mjl18275_0m
_cod_depositor_comments 'Adding full bibliography for 7239805--7239808.cif.'
_cod_database_code 7239808
_shelx_shelxl_version_number 2016/6
_shelx_space_group_comment
;
The symmetry employed for this shelxl refinement is uniquely defined
by the following loop, which should always be used as a source of
symmetry information in preference to the above space-group names.
They are only intended as comments.
;
_shelx_estimated_absorpt_t_max 0.992
_shelx_estimated_absorpt_t_min 0.939
_olex2_refinement_description
;
1. Fixed Uiso
 At 1.2 times of:
  All C(H) groups, All C(H,H) groups
 At 1.5 times of:
  All C(H,H,H) groups, All O(H) groups, All O(H,H) groups
2. Uiso/Uaniso restraints and constraints
Uanis(O1S) \\sim Ueq, Uanis(O2S) \\sim Ueq: with sigma of 0.01 and sigma for
terminal atoms of 0.02
3.a Riding coordinates:
 O1S(H1SA,H1SB), O2S(H2SA,H2SB)
3.b Ternary CH refined with riding coordinates:
 C3(H3A), C5(H5A), C9(H9), C11(H11), C18(H18), C19(H19), C20(H20), C22(H22),
 C3A(H3AB), C5A(H5AB), C9A(H9A), C11A(H11A), C18A(H18A), C19A(H19A), C20A(H20A),
  C22A(H22A)
3.c Secondary CH2 refined with riding coordinates:
 C1(H1A,H1B), C2(H2A,H2B), C6(H6A,H6B), C7(H7A,H7B), C15(H15A,H15B), C16(H16A,
 H16B), C21(H21A,H21B), C1A(H1AB,H1AC), C2A(H2AA,H2AB), C6A(H6AB,H6AC),
 C7A(H7AA,H7AB), C15A(H15C,H15D), C16A(H16C,H16D), C21A(H21C,H21D)
3.d Idealised Me refined as rotating group:
 C24(H24A,H24B,H24C), C25(H25A,H25B,H25C), C26(H26A,H26B,H26C), C27(H27A,H27B,
 H27C), C28(H28A,H28B,H28C), C29(H29A,H29B,H29C), C30(H30A,H30B,H30C), C31(H31A,
 H31B,H31C), C24A(H24D,H24E,H24F), C25A(H25D,H25E,H25F), C26A(H26D,H26E,H26F),
 C27A(H27D,H27E,H27F), C28A(H28D,H28E,H28F), C29A(H29D,H29E,H29F), C30A(H30D,
 H30E,H30F), C31A(H31D,H31E,H31F)
3.e Idealised tetrahedral OH refined as rotating group:
 O1(H1), O3(H3), O5(H5), O6(H6), O1A(H1AA), O3A(H3AA), O5A(H5AA), O6A(H6AA)
;
_olex2_submission_special_instructions 'No special instructions were received'

loop_
_space_group_symop_operation_xyz
'x, y, z'
'-x, y, -z'
'x+1/2, y+1/2, z'
'-x+1/2, y+1/2, -z'

loop_
_atom_site_label
_atom_site_type_symbol
_atom_site_fract_x
_atom_site_fract_y
_atom_site_fract_z
_atom_site_U_iso_or_equiv
_atom_site_adp_type
_atom_site_occupancy
_atom_site_site_symmetry_order
_atom_site_calc_flag
_atom_site_refinement_flags_posn
_atom_site_refinement_flags_adp
O1 O 0.37249(18) 0.0417(4) 0.7526(7) 0.104(3) Uani 1 1 d . .
H1 H 0.396783 0.016872 0.786946 0.156 Uiso 1 1 calc GR .
O2 O 0.48085(18) 0.0812(5) 0.8856(5) 0.0816(16) Uani 1 1 d . .
O3 O 0.47599(18) 0.1670(4) 0.7577(6) 0.0880(19) Uani 1 1 d . .
H3 H 0.496377 0.208777 0.776741 0.132 Uiso 1 1 calc GR .
O4 O 0.30615(15) 0.5079(4) 0.6894(4) 0.0716(14) Uani 1 1 d . .
O5 O 0.32774(13) 0.6971(3) 0.7065(3) 0.0559(10) Uani 1 1 d . .
H5 H 0.302963 0.667160 0.691256 0.084 Uiso 1 1 calc GR .
O6 O 0.51083(15) 0.9377(4) 0.7982(6) 0.091(2) Uani 1 1 d . .
H6 H 0.511010 0.936641 0.855291 0.137 Uiso 1 1 calc GR .
C1 C 0.33968(18) 0.3058(5) 0.7057(5) 0.0552(15) Uani 1 1 d . .
H1A H 0.309841 0.337552 0.694320 0.066 Uiso 1 1 calc R .
H1B H 0.349171 0.314502 0.647936 0.066 Uiso 1 1 calc R .
C2 C 0.3345(2) 0.1976(5) 0.7221(6) 0.068(2) Uani 1 1 d . .
H2A H 0.322682 0.189142 0.776894 0.081 Uiso 1 1 calc R .
H2B H 0.311956 0.170005 0.665087 0.081 Uiso 1 1 calc R .
C3 C 0.3794(2) 0.1424(5) 0.7418(7) 0.072(2) Uani 1 1 d . .
H3A H 0.390313 0.150656 0.685107 0.087 Uiso 1 1 calc R .
C4 C 0.4156(2) 0.1835(4) 0.8283(6) 0.0632(18) Uani 1 1 d . .
C5 C 0.41910(17) 0.2941(4) 0.8125(5) 0.0494(14) Uani 1 1 d . .
H5A H 0.428359 0.299634 0.753347 0.059 Uiso 1 1 calc R .
C6 C 0.45825(18) 0.3393(4) 0.8910(5) 0.0508(13) Uani 1 1 d . .
H6A H 0.448645 0.352131 0.948076 0.061 Uiso 1 1 calc R .
H6B H 0.484532 0.294909 0.909457 0.061 Uiso 1 1 calc R .
C7 C 0.47145(17) 0.4324(4) 0.8531(5) 0.0485(12) Uani 1 1 d . .
H7A H 0.482274 0.417830 0.797937 0.058 Uiso 1 1 calc R .
H7B H 0.496977 0.462040 0.903182 0.058 Uiso 1 1 calc R .
C8 C 0.43196(15) 0.5055(4) 0.8216(4) 0.0414(11) Uani 1 1 d . .
C9 C 0.38661(16) 0.4568(4) 0.7602(4) 0.0434(12) Uani 1 1 d . .
H9 H 0.389824 0.447941 0.695258 0.052 Uiso 1 1 calc R .
C10 C 0.37502(16) 0.3548(4) 0.7917(4) 0.0469(13) Uani 1 1 d . .
C11 C 0.34901(17) 0.5339(5) 0.7486(5) 0.0535(14) Uani 1 1 d . .
H11 H 0.345294 0.539660 0.813387 0.064 Uiso 1 1 calc R .
C12 C 0.36309(16) 0.6328(4) 0.7271(4) 0.0462(12) Uani 1 1 d . .
C13 C 0.40510(17) 0.6608(4) 0.7300(4) 0.0456(12) Uani 1 1 d . .
C14 C 0.44384(16) 0.5864(4) 0.7594(4) 0.0430(11) Uani 1 1 d . .
C15 C 0.48896(16) 0.6350(4) 0.8195(5) 0.0549(15) Uani 1 1 d . .
H15A H 0.488479 0.641537 0.886100 0.066 Uiso 1 1 calc R .
H15B H 0.514630 0.592274 0.820176 0.066 Uiso 1 1 calc R .
C16 C 0.49769(18) 0.7341(4) 0.7835(6) 0.0628(18) Uani 1 1 d . .
H16A H 0.502940 0.726970 0.720839 0.075 Uiso 1 1 calc R .
H16B H 0.525516 0.761952 0.828565 0.075 Uiso 1 1 calc R .
C17 C 0.45766(18) 0.8031(4) 0.7732(5) 0.0553(15) Uani 1 1 d . .
C18 C 0.41415(18) 0.7608(4) 0.7010(5) 0.0526(14) Uani 1 1 d . .
H18 H 0.388262 0.801475 0.705681 0.063 Uiso 1 1 calc R .
C19 C 0.4141(2) 0.7672(6) 0.5935(6) 0.0697(19) Uani 1 1 d . .
H19 H 0.439191 0.725189 0.586825 0.084 Uiso 1 1 calc R .
C20 C 0.4242(3) 0.8707(8) 0.5685(8) 0.095(3) Uani 1 1 d . .
H20 H 0.399606 0.913587 0.576144 0.114 Uiso 1 1 calc R .
C21 C 0.4686(3) 0.9039(6) 0.6356(8) 0.086(3) Uani 1 1 d . .
H21A H 0.474780 0.970143 0.618674 0.103 Uiso 1 1 calc R .
H21B H 0.493275 0.861997 0.628977 0.103 Uiso 1 1 calc R .
C22 C 0.4680(2) 0.9017(5) 0.7379(8) 0.077(2) Uani 1 1 d . .
H22 H 0.443796 0.947101 0.743078 0.092 Uiso 1 1 calc R .
C23 C 0.4615(2) 0.1390(5) 0.8311(6) 0.0640(19) Uani 1 1 d . .
C24 C 0.4076(3) 0.1565(6) 0.9237(7) 0.076(2) Uani 1 1 d . .
H24A H 0.412927 0.087640 0.935528 0.114 Uiso 1 1 calc GR .
H24B H 0.376155 0.171822 0.920259 0.114 Uiso 1 1 calc GR .
H24C H 0.428494 0.192974 0.975812 0.114 Uiso 1 1 calc GR .
C25 C 0.3551(2) 0.3576(5) 0.8753(5) 0.0530(14) Uani 1 1 d . .
H25A H 0.379787 0.363180 0.935492 0.080 Uiso 1 1 calc GR .
H25B H 0.337950 0.298477 0.875688 0.080 Uiso 1 1 calc GR .
H25C H 0.334724 0.413007 0.867930 0.080 Uiso 1 1 calc GR .
C26 C 0.4262(2) 0.5468(5) 0.9157(4) 0.0527(13) Uani 1 1 d . .
H26A H 0.406013 0.602840 0.900749 0.079 Uiso 1 1 calc GR .
H26B H 0.455901 0.566032 0.958677 0.079 Uiso 1 1 calc GR .
H26C H 0.412911 0.497634 0.946609 0.079 Uiso 1 1 calc GR .
C27 C 0.4521(2) 0.5461(5) 0.6684(5) 0.0571(15) Uani 1 1 d . .
H27A H 0.423010 0.540006 0.617803 0.086 Uiso 1 1 calc GR .
H27B H 0.466598 0.482965 0.682173 0.086 Uiso 1 1 calc GR .
H27C H 0.471986 0.589943 0.647539 0.086 Uiso 1 1 calc GR .
C28 C 0.4490(2) 0.8174(5) 0.8691(6) 0.0666(18) Uani 1 1 d . .
H28A H 0.421862 0.857068 0.860060 0.100 Uiso 1 1 calc GR .
H28B H 0.475294 0.849534 0.913566 0.100 Uiso 1 1 calc GR .
H28C H 0.444480 0.754875 0.895230 0.100 Uiso 1 1 calc GR .
C29 C 0.3690(3) 0.7270(9) 0.5272(6) 0.094(3) Uani 1 1 d . .
H29A H 0.361722 0.666665 0.553433 0.140 Uiso 1 1 calc GR .
H29B H 0.371899 0.715366 0.463764 0.140 Uiso 1 1 calc GR .
H29C H 0.344580 0.773594 0.522215 0.140 Uiso 1 1 calc GR .
C30 C 0.4243(5) 0.8766(13) 0.4650(10) 0.142(6) Uani 1 1 d . .
H30A H 0.445737 0.829419 0.454302 0.212 Uiso 1 1 calc GR .
H30B H 0.433520 0.941213 0.452073 0.212 Uiso 1 1 calc GR .
H30C H 0.393728 0.863012 0.422209 0.212 Uiso 1 1 calc GR .
C31 C 0.3045(3) 0.5079(6) 0.5955(7) 0.081(2) Uani 1 1 d . .
H31A H 0.273504 0.493079 0.555540 0.122 Uiso 1 1 calc GR .
H31B H 0.325467 0.459359 0.585360 0.122 Uiso 1 1 calc GR .
H31C H 0.313302 0.571334 0.578406 0.122 Uiso 1 1 calc GR .
O1A O 0.6981(2) 1.0292(4) 0.8178(8) 0.123(3) Uani 1 1 d . .
H1AA H 0.678104 1.055376 0.837175 0.185 Uiso 1 1 calc GR .
O2A O 0.61937(19) 0.9940(5) 0.9109(5) 0.0933(19) Uani 1 1 d . .
O3A O 0.59151(16) 0.9012(5) 0.7890(7) 0.110(3) Uani 1 1 d . .
H3AA H 0.567054 0.929014 0.786342 0.165 Uiso 1 1 calc GR .
O4A O 0.74523(13) 0.5669(3) 0.7395(3) 0.0574(11) Uani 1 1 d . .
O5A O 0.72646(14) 0.3759(3) 0.7467(4) 0.0651(13) Uani 1 1 d . .
H5AA H 0.712587 0.338834 0.702314 0.098 Uiso 1 1 calc GR .
O6A O 0.56433(17) 0.1324(3) 0.8011(6) 0.088(2) Uani 1 1 d . .
H6AA H 0.545022 0.093555 0.768221 0.132 Uiso 1 1 calc GR .
C1A C 0.7176(2) 0.7678(5) 0.7646(8) 0.088(3) Uani 1 1 d . .
H1AB H 0.693128 0.762491 0.702878 0.106 Uiso 1 1 calc R .
H1AC H 0.744972 0.736010 0.757540 0.106 Uiso 1 1 calc R .
C2A C 0.7282(3) 0.8753(5) 0.7880(11) 0.118(5) Uani 1 1 d . .
H2AA H 0.753850 0.880773 0.847637 0.142 Uiso 1 1 calc R .
H2AB H 0.737478 0.905417 0.736095 0.142 Uiso 1 1 calc R .
C3A C 0.6874(2) 0.9284(5) 0.7996(10) 0.096(4) Uani 1 1 d . .
H3AB H 0.662265 0.923517 0.737904 0.115 Uiso 1 1 calc R .
C4A C 0.6704(2) 0.8853(4) 0.8769(7) 0.075(2) Uani 1 1 d . .
C5A C 0.66272(17) 0.7753(4) 0.8556(5) 0.0556(16) Uani 1 1 d . .
H5AB H 0.638299 0.771975 0.792703 0.067 Uiso 1 1 calc R .
C6A C 0.6424(2) 0.7267(4) 0.9253(5) 0.0567(15) Uani 1 1 d . .
H6AB H 0.666567 0.710782 0.985132 0.068 Uiso 1 1 calc R .
H6AC H 0.620269 0.770023 0.940927 0.068 Uiso 1 1 calc R .
C7A C 0.61892(17) 0.6365(4) 0.8788(4) 0.0433(11) Uani 1 1 d . .
H7AA H 0.594393 0.654114 0.820098 0.052 Uiso 1 1 calc R .
H7AB H 0.604642 0.604878 0.922557 0.052 Uiso 1 1 calc R .
C8A C 0.65089(15) 0.5647(3) 0.8528(4) 0.0375(10) Uani 1 1 d . .
C9A C 0.68217(16) 0.6144(4) 0.8024(5) 0.0457(12) Uani 1 1 d . .
H9A H 0.662560 0.625927 0.735341 0.055 Uiso 1 1 calc R .
C10A C 0.70282(17) 0.7161(4) 0.8410(6) 0.0614(18) Uani 1 1 d . .
C11A C 0.71701(16) 0.5383(4) 0.7951(5) 0.0508(13) Uani 1 1 d . .
H11A H 0.737883 0.529570 0.861493 0.061 Uiso 1 1 calc R .
C12A C 0.69629(16) 0.4404(4) 0.7641(4) 0.0444(12) Uani 1 1 d . .
C13A C 0.65376(16) 0.4141(4) 0.7564(4) 0.0415(11) Uani 1 1 d . .
C14A C 0.62186(15) 0.4854(3) 0.7835(4) 0.0371(10) Uani 1 1 d . .
C15A C 0.59169(17) 0.4325(4) 0.8349(4) 0.0427(11) Uani 1 1 d . .
H15C H 0.609690 0.423224 0.902599 0.051 Uiso 1 1 calc R .
H15D H 0.565612 0.474338 0.833410 0.051 Uiso 1 1 calc R .
C16A C 0.57337(18) 0.3351(4) 0.7929(5) 0.0507(14) Uani 1 1 d . .
H16C H 0.551929 0.344323 0.728041 0.061 Uiso 1 1 calc R .
H16D H 0.556478 0.305219 0.832778 0.061 Uiso 1 1 calc R .
C17A C 0.61186(18) 0.2678(4) 0.7878(5) 0.0534(15) Uani 1 1 d . .
C18A C 0.63696(17) 0.3129(4) 0.7213(5) 0.0479(13) Uani 1 1 d . .
H18A H 0.664622 0.272885 0.728194 0.057 Uiso 1 1 calc R .
C19A C 0.6091(2) 0.3126(6) 0.6131(6) 0.0663(19) Uani 1 1 d . .
H19A H 0.581559 0.353363 0.605291 0.080 Uiso 1 1 calc R .
C20A C 0.5926(3) 0.2110(7) 0.5791(8) 0.092(3) Uani 1 1 d . .
H20A H 0.619910 0.169259 0.588766 0.111 Uiso 1 1 calc R .
C21A C 0.5646(3) 0.1707(7) 0.6407(8) 0.093(3) Uani 1 1 d . .
H21C H 0.537244 0.210970 0.632089 0.112 Uiso 1 1 calc R .
H21D H 0.554437 0.104856 0.619313 0.112 Uiso 1 1 calc R .
C22A C 0.5919(2) 0.1687(4) 0.7449(7) 0.074(2) Uani 1 1 d . .
H22A H 0.617861 0.123372 0.752652 0.089 Uiso 1 1 calc R .
C23A C 0.6242(2) 0.9319(4) 0.8648(6) 0.0618(17) Uani 1 1 d . .
C24A C 0.7023(3) 0.9098(6) 0.9741(11) 0.133(6) Uani 1 1 d . .
H24D H 0.704657 0.979682 0.981377 0.199 Uiso 1 1 calc GR .
H24E H 0.732381 0.882783 0.980834 0.199 Uiso 1 1 calc GR .
H24F H 0.690572 0.882726 1.023308 0.199 Uiso 1 1 calc GR .
C25A C 0.7448(2) 0.7073(5) 0.9318(8) 0.093(3) Uani 1 1 d . .
H25D H 0.735072 0.683948 0.985098 0.140 Uiso 1 1 calc GR .
H25E H 0.759253 0.770299 0.947788 0.140 Uiso 1 1 calc GR .
H25F H 0.766672 0.661969 0.919581 0.140 Uiso 1 1 calc GR .
C26A C 0.6798(2) 0.5194(4) 0.9484(5) 0.0571(15) Uani 1 1 d . .
H26D H 0.659812 0.497541 0.984391 0.086 Uiso 1 1 calc GR .
H26E H 0.701107 0.567376 0.985786 0.086 Uiso 1 1 calc GR .
H26F H 0.696906 0.464599 0.935269 0.086 Uiso 1 1 calc GR .
C27A C 0.59012(17) 0.5298(4) 0.6909(4) 0.0449(11) Uani 1 1 d . .
H27D H 0.608160 0.551080 0.650443 0.067 Uiso 1 1 calc GR .
H27E H 0.574080 0.584856 0.706830 0.067 Uiso 1 1 calc GR .
H27F H 0.567963 0.481632 0.656792 0.067 Uiso 1 1 calc GR .
C28A C 0.6462(2) 0.2507(5) 0.8849(6) 0.0623(17) Uani 1 1 d . .
H28D H 0.668739 0.203665 0.879097 0.093 Uiso 1 1 calc GR .
H28E H 0.630551 0.226270 0.928766 0.093 Uiso 1 1 calc GR .
H28F H 0.661450 0.311266 0.909562 0.093 Uiso 1 1 calc GR .
C29A C 0.6358(3) 0.3568(8) 0.5512(6) 0.083(2) Uani 1 1 d . .
H29D H 0.644281 0.422943 0.571829 0.124 Uiso 1 1 calc GR .
H29E H 0.616839 0.356791 0.484244 0.124 Uiso 1 1 calc GR .
H29F H 0.663321 0.318968 0.557867 0.124 Uiso 1 1 calc GR .
C30A C 0.5655(5) 0.2093(11) 0.4723(9) 0.127(5) Uani 1 1 d . .
H30D H 0.538162 0.248941 0.461022 0.191 Uiso 1 1 calc GR .
H30E H 0.556646 0.143082 0.452481 0.191 Uiso 1 1 calc GR .
H30F H 0.584390 0.234645 0.435258 0.191 Uiso 1 1 calc GR .
C31A C 0.7232(2) 0.5697(6) 0.6442(6) 0.0706(19) Uani 1 1 d . .
H31D H 0.737913 0.616862 0.613984 0.106 Uiso 1 1 calc GR .
H31E H 0.691426 0.588116 0.633374 0.106 Uiso 1 1 calc GR .
H31F H 0.724411 0.506200 0.616447 0.106 Uiso 1 1 calc GR .
O1S O 0.8027(3) 0.3978(8) 0.6897(10) 0.160(4) Uani 1 1 d . U
H1SA H 0.807881 0.344346 0.664124 0.240 Uiso 1 1 d R .
H1SB H 0.823950 0.436506 0.684694 0.240 Uiso 1 1 d R .
O2S O 0.2586(3) 0.6776(6) 0.7877(9) 0.137(4) Uani 1 1 d . U
H2SA H 0.237288 0.711550 0.799088 0.206 Uiso 1 1 d R .
H2SB H 0.254688 0.619970 0.806518 0.206 Uiso 1 1 d R .

loop_
_atom_site_aniso_label
_atom_site_aniso_U_11
_atom_site_aniso_U_22
_atom_site_aniso_U_33
_atom_site_aniso_U_23
_atom_site_aniso_U_13
_atom_site_aniso_U_12
O1 0.044(3) 0.045(3) 0.222(8) -0.033(4) 0.038(4) -0.004(2)
O2 0.052(3) 0.086(4) 0.113(4) -0.006(3) 0.035(3) 0.019(3)
O3 0.054(3) 0.056(3) 0.182(6) 0.010(3) 0.077(4) 0.012(2)
O4 0.035(2) 0.072(3) 0.102(4) -0.017(3) 0.013(2) -0.001(2)
O5 0.0267(17) 0.054(2) 0.088(3) -0.001(2) 0.0182(18) 0.0073(16)
O6 0.033(2) 0.039(2) 0.199(7) -0.011(3) 0.031(3) -0.0020(18)
C1 0.027(2) 0.055(3) 0.088(4) -0.027(3) 0.025(2) -0.012(2)
C2 0.032(3) 0.056(4) 0.124(6) -0.034(4) 0.037(3) -0.014(3)
C3 0.037(3) 0.048(4) 0.143(7) -0.028(4) 0.043(4) -0.009(3)
C4 0.040(3) 0.039(3) 0.125(5) -0.012(3) 0.045(3) -0.003(2)
C5 0.026(2) 0.038(3) 0.093(4) -0.018(3) 0.032(2) -0.005(2)
C6 0.030(2) 0.042(3) 0.082(4) -0.002(3) 0.019(2) 0.004(2)
C7 0.026(2) 0.040(3) 0.079(3) -0.007(2) 0.016(2) -0.003(2)
C8 0.023(2) 0.041(3) 0.061(3) -0.011(2) 0.0137(19) -0.0001(19)
C9 0.024(2) 0.045(3) 0.063(3) -0.014(2) 0.017(2) 0.001(2)
C10 0.024(2) 0.047(3) 0.078(3) -0.013(3) 0.027(2) 0.000(2)
C11 0.021(2) 0.053(3) 0.089(4) -0.013(3) 0.022(2) 0.001(2)
C12 0.023(2) 0.052(3) 0.062(3) -0.012(2) 0.011(2) 0.004(2)
C13 0.029(2) 0.043(3) 0.065(3) -0.005(2) 0.015(2) 0.001(2)
C14 0.021(2) 0.039(3) 0.069(3) -0.010(2) 0.013(2) 0.0001(19)
C15 0.020(2) 0.034(3) 0.104(4) -0.008(3) 0.011(2) -0.0009(19)
C16 0.023(2) 0.033(3) 0.129(6) -0.005(3) 0.019(3) -0.001(2)
C17 0.024(2) 0.036(3) 0.105(5) 0.003(3) 0.017(3) 0.003(2)
C18 0.028(2) 0.049(3) 0.085(4) 0.000(3) 0.024(2) 0.006(2)
C19 0.046(3) 0.078(5) 0.091(5) 0.024(4) 0.029(3) 0.002(3)
C20 0.060(4) 0.102(7) 0.132(7) 0.048(6) 0.043(5) 0.013(5)
C21 0.057(4) 0.059(4) 0.154(8) 0.032(5) 0.051(5) 0.002(3)
C22 0.028(3) 0.033(3) 0.168(8) 0.004(4) 0.029(4) 0.004(2)
C23 0.039(3) 0.043(3) 0.124(6) -0.025(4) 0.046(4) -0.010(3)
C24 0.056(4) 0.055(4) 0.138(7) 0.000(4) 0.060(4) 0.003(3)
C25 0.041(3) 0.050(3) 0.079(4) -0.008(3) 0.034(3) 0.004(2)
C26 0.041(3) 0.050(3) 0.068(3) -0.016(3) 0.016(2) 0.001(2)
C27 0.047(3) 0.049(3) 0.089(4) -0.007(3) 0.041(3) -0.001(3)
C28 0.043(3) 0.046(3) 0.104(5) -0.023(3) 0.012(3) -0.004(3)
C29 0.067(5) 0.127(8) 0.080(5) 0.021(5) 0.012(4) -0.020(5)
C30 0.107(9) 0.178(15) 0.151(11) 0.076(10) 0.055(8) -0.017(9)
C31 0.081(5) 0.067(5) 0.103(6) -0.022(4) 0.040(4) -0.011(4)
O1A 0.067(3) 0.031(2) 0.295(11) 0.008(4) 0.088(5) -0.004(2)
O2A 0.055(3) 0.086(4) 0.142(5) -0.040(4) 0.035(3) 0.003(3)
O3A 0.028(2) 0.068(3) 0.213(7) -0.054(4) 0.003(3) 0.014(2)
O4A 0.0337(19) 0.052(2) 0.092(3) 0.012(2) 0.0273(19) -0.0014(17)
O5A 0.036(2) 0.049(2) 0.124(4) 0.009(2) 0.044(2) 0.0099(18)
O6A 0.049(3) 0.035(2) 0.206(7) -0.007(3) 0.076(4) -0.0072(19)
C1A 0.035(3) 0.039(3) 0.202(10) 0.039(5) 0.055(4) 0.010(3)
C2A 0.042(4) 0.039(4) 0.291(15) 0.037(6) 0.075(6) 0.008(3)
C3A 0.037(3) 0.031(3) 0.228(11) 0.019(5) 0.054(5) 0.006(3)
C4A 0.027(3) 0.033(3) 0.152(7) -0.014(4) 0.009(3) -0.006(2)
C5A 0.022(2) 0.030(3) 0.106(5) 0.001(3) 0.007(2) -0.0013(19)
C6A 0.034(3) 0.041(3) 0.088(4) -0.007(3) 0.008(3) -0.001(2)
C7A 0.033(2) 0.035(3) 0.065(3) -0.002(2) 0.017(2) -0.001(2)
C8A 0.026(2) 0.029(2) 0.057(3) 0.0036(19) 0.0122(19) -0.0006(18)
C9A 0.020(2) 0.031(2) 0.086(4) 0.010(2) 0.016(2) 0.0039(18)
C10A 0.017(2) 0.035(3) 0.127(5) 0.011(3) 0.016(3) 0.000(2)
C11A 0.022(2) 0.044(3) 0.092(4) 0.017(3) 0.025(2) 0.005(2)
C12A 0.026(2) 0.037(3) 0.077(3) 0.007(2) 0.026(2) 0.007(2)
C13A 0.028(2) 0.033(2) 0.071(3) -0.002(2) 0.025(2) 0.000(2)
C14A 0.023(2) 0.029(2) 0.062(3) 0.001(2) 0.0184(19) 0.0036(18)
C15A 0.034(2) 0.030(2) 0.073(3) -0.006(2) 0.030(2) -0.0024(19)
C16A 0.029(2) 0.030(2) 0.103(4) -0.013(3) 0.036(3) -0.002(2)
C17A 0.035(3) 0.029(3) 0.109(5) -0.014(3) 0.042(3) 0.000(2)
C18A 0.029(2) 0.035(3) 0.086(4) -0.012(2) 0.028(2) -0.003(2)
C19A 0.044(3) 0.070(4) 0.092(4) -0.037(4) 0.032(3) -0.010(3)
C20A 0.067(5) 0.084(6) 0.146(8) -0.066(6) 0.061(5) -0.030(4)
C21A 0.050(4) 0.077(5) 0.164(9) -0.072(6) 0.051(5) -0.027(4)
C22A 0.047(3) 0.031(3) 0.165(8) -0.021(4) 0.063(5) -0.008(3)
C23A 0.032(3) 0.035(3) 0.117(5) 0.007(3) 0.020(3) -0.005(2)
C24A 0.066(5) 0.050(4) 0.223(13) -0.047(6) -0.041(7) -0.006(4)
C25A 0.023(3) 0.046(4) 0.182(9) -0.010(5) -0.011(4) -0.003(2)
C26A 0.049(3) 0.039(3) 0.071(3) 0.005(3) -0.001(3) 0.003(2)
C27A 0.031(2) 0.044(3) 0.059(3) -0.005(2) 0.012(2) 0.003(2)
C28A 0.049(3) 0.037(3) 0.113(5) 0.011(3) 0.042(4) -0.001(2)
C29A 0.078(5) 0.096(6) 0.087(5) -0.020(4) 0.045(4) -0.005(5)
C30A 0.117(8) 0.139(10) 0.148(9) -0.084(9) 0.073(8) -0.071(8)
C31A 0.045(3) 0.071(4) 0.104(5) 0.002(4) 0.035(3) -0.008(3)
O1S 0.084(5) 0.106(6) 0.304(14) -0.038(7) 0.079(7) 0.006(4)
O2S 0.114(5) 0.075(4) 0.268(11) 0.029(5) 0.126(7) 0.013(4)

loop_
_atom_type_symbol
_atom_type_description
_atom_type_scat_dispersion_real
_atom_type_scat_dispersion_imag
_atom_type_scat_source
C C 0.0148 0.0070 'International Tables Vol C Tables 4.2.6.8 and 6.1.1.4'
H H 0.0000 0.0000 'International Tables Vol C Tables 4.2.6.8 and 6.1.1.4'
O O 0.0412 0.0250 'International Tables Vol C Tables 4.2.6.8 and 6.1.1.4'

loop_
_geom_angle_atom_site_label_1
_geom_angle_atom_site_label_2
_geom_angle_atom_site_label_3
_geom_angle
C3 O1 H1 109.5
C23 O3 H3 109.5
C31 O4 C11 111.4(6)
C12 O5 H5 109.5
C22 O6 H6 109.5
H1A C1 H1B 107.8
C2 C1 H1A 109.1
C2 C1 H1B 109.1
C2 C1 C10 112.5(6)
C10 C1 H1A 109.1
C10 C1 H1B 109.1
C1 C2 H2A 109.0
C1 C2 H2B 109.0
H2A C2 H2B 107.8
C3 C2 C1 112.8(5)
C3 C2 H2A 109.0
C3 C2 H2B 109.0
O1 C3 C2 110.8(5)
O1 C3 H3A 107.7
O1 C3 C4 111.7(8)
C2 C3 H3A 107.7
C4 C3 C2 111.1(5)
C4 C3 H3A 107.7
C3 C4 C5 108.1(6)
C3 C4 C23 107.8(5)
C3 C4 C24 112.7(6)
C23 C4 C5 107.2(5)
C23 C4 C24 106.4(6)
C24 C4 C5 114.3(6)
C4 C5 H5A 104.8
C6 C5 C4 111.5(6)
C6 C5 H5A 104.8
C6 C5 C10 111.6(4)
C10 C5 C4 117.9(4)
C10 C5 H5A 104.8
C5 C6 H6A 110.1
C5 C6 H6B 110.1
H6A C6 H6B 108.4
C7 C6 C5 108.2(5)
C7 C6 H6A 110.1
C7 C6 H6B 110.1
C6 C7 H7A 108.9
C6 C7 H7B 108.9
C6 C7 C8 113.3(4)
H7A C7 H7B 107.7
C8 C7 H7A 108.9
C8 C7 H7B 108.9
C7 C8 C9 111.8(4)
C7 C8 C14 110.1(4)
C7 C8 C26 105.8(5)
C14 C8 C9 107.6(4)
C26 C8 C9 110.2(4)
C26 C8 C14 111.4(4)
C8 C9 H9 105.7
C8 C9 C10 117.7(5)
C10 C9 H9 105.7
C11 C9 C8 105.7(4)
C11 C9 H9 105.7
C11 C9 C10 115.3(4)
C1 C10 C9 108.9(5)
C5 C10 C1 106.1(4)
C5 C10 C9 106.5(4)
C25 C10 C1 108.0(4)
C25 C10 C5 113.6(5)
C25 C10 C9 113.4(5)
O4 C11 C9 115.2(5)
O4 C11 H11 104.6
O4 C11 C12 112.8(6)
C9 C11 H11 104.6
C12 C11 C9 113.6(4)
C12 C11 H11 104.6
O5 C12 C11 112.4(4)
C13 C12 O5 120.9(5)
C13 C12 C11 126.7(5)
C12 C13 C14 118.2(5)
C12 C13 C18 121.4(5)
C18 C13 C14 120.3(4)
C13 C14 C8 110.3(4)
C13 C14 C15 110.5(4)
C13 C14 C27 108.8(5)
C15 C14 C8 108.1(5)
C27 C14 C8 112.2(4)
C27 C14 C15 107.0(5)
C14 C15 H15A 108.6
C14 C15 H15B 108.6
H15A C15 H15B 107.6
C16 C15 C14 114.6(5)
C16 C15 H15A 108.6
C16 C15 H15B 108.6
C15 C16 H16A 109.2
C15 C16 H16B 109.2
C15 C16 C17 112.0(5)
H16A C16 H16B 107.9
C17 C16 H16A 109.2
C17 C16 H16B 109.2
C16 C17 C18 109.5(5)
C16 C17 C22 110.3(5)
C22 C17 C18 109.5(6)
C28 C17 C16 110.8(6)
C28 C17 C18 108.8(5)
C28 C17 C22 108.0(6)
C13 C18 C17 110.7(5)
C13 C18 H18 106.4
C13 C18 C19 113.0(5)
C17 C18 H18 106.4
C17 C18 C19 113.4(5)
C19 C18 H18 106.4
C18 C19 H19 107.7
C20 C19 C18 110.7(7)
C20 C19 H19 107.7
C29 C19 C18 109.6(6)
C29 C19 H19 107.7
C29 C19 C20 113.4(7)
C19 C20 H20 108.4
C21 C20 C19 110.0(7)
C21 C20 H20 108.4
C21 C20 C30 111.0(8)
C30 C20 C19 110.6(11)
C30 C20 H20 108.4
C20 C21 H21A 109.4
C20 C21 H21B 109.4
C20 C21 C22 111.3(6)
H21A C21 H21B 108.0
C22 C21 H21A 109.4
C22 C21 H21B 109.4
O6 C22 C17 110.5(6)
O6 C22 C21 108.5(6)
O6 C22 H22 107.5
C17 C22 H22 107.5
C21 C22 C17 114.9(7)
C21 C22 H22 107.5
O2 C23 O3 121.8(6)
O2 C23 C4 124.8(7)
O3 C23 C4 113.1(7)
C4 C24 H24A 109.5
C4 C24 H24B 109.5
C4 C24 H24C 109.5
H24A C24 H24B 109.5
H24A C24 H24C 109.5
H24B C24 H24C 109.5
C10 C25 H25A 109.5
C10 C25 H25B 109.5
C10 C25 H25C 109.5
H25A C25 H25B 109.5
H25A C25 H25C 109.5
H25B C25 H25C 109.5
C8 C26 H26A 109.5
C8 C26 H26B 109.5
C8 C26 H26C 109.5
H26A C26 H26B 109.5
H26A C26 H26C 109.5
H26B C26 H26C 109.5
C14 C27 H27A 109.5
C14 C27 H27B 109.5
C14 C27 H27C 109.5
H27A C27 H27B 109.5
H27A C27 H27C 109.5
H27B C27 H27C 109.5
C17 C28 H28A 109.5
C17 C28 H28B 109.5
C17 C28 H28C 109.5
H28A C28 H28B 109.5
H28A C28 H28C 109.5
H28B C28 H28C 109.5
C19 C29 H29A 109.5
C19 C29 H29B 109.5
C19 C29 H29C 109.5
H29A C29 H29B 109.5
H29A C29 H29C 109.5
H29B C29 H29C 109.5
C20 C30 H30A 109.5
C20 C30 H30B 109.5
C20 C30 H30C 109.5
H30A C30 H30B 109.5
H30A C30 H30C 109.5
H30B C30 H30C 109.5
O4 C31 H31A 109.5
O4 C31 H31B 109.5
O4 C31 H31C 109.5
H31A C31 H31B 109.5
H31A C31 H31C 109.5
H31B C31 H31C 109.5
C3A O1A H1AA 109.5
C23A O3A H3AA 109.5
C31A O4A C11A 113.7(5)
C12A O5A H5AA 109.5
C22A O6A H6AA 109.5
H1AB C1A H1AC 107.8
C2A C1A H1AB 109.1
C2A C1A H1AC 109.1
C10A C1A H1AB 109.1
C10A C1A H1AC 109.1
C10A C1A C2A 112.6(9)
C1A C2A H2AA 109.3
C1A C2A H2AB 109.3
H2AA C2A H2AB 107.9
C3A C2A C1A 111.8(6)
C3A C2A H2AA 109.3
C3A C2A H2AB 109.3
O1A C3A C2A 110.1(5)
O1A C3A H3AB 107.7
O1A C3A C4A 110.9(9)
C2A C3A H3AB 107.7
C4A C3A C2A 112.6(7)
C4A C3A H3AB 107.7
C3A C4A C5A 107.6(7)
C3A C4A C23A 105.8(6)
C23A C4A C5A 108.3(5)
C24A C4A C3A 110.3(8)
C24A C4A C5A 115.2(7)
C24A C4A C23A 109.3(8)
C4A C5A H5AB 104.7
C6A C5A C4A 111.6(6)
C6A C5A H5AB 104.7
C6A C5A C10A 111.8(5)
C10A C5A C4A 117.9(5)
C10A C5A H5AB 104.7
C5A C6A H6AB 110.2
C5A C6A H6AC 110.2
H6AB C6A H6AC 108.5
C7A C6A C5A 107.7(5)
C7A C6A H6AB 110.2
C7A C6A H6AC 110.2
C6A C7A H7AA 108.8
C6A C7A H7AB 108.8
C6A C7A C8A 113.6(4)
H7AA C7A H7AB 107.7
C8A C7A H7AA 108.8
C8A C7A H7AB 108.8
C7A C8A C9A 111.8(4)
C7A C8A C14A 109.6(4)
C7A C8A C26A 106.0(5)
C9A C8A C14A 108.4(4)
C9A C8A C26A 110.2(4)
C26A C8A C14A 110.9(4)
C8A C9A H9A 105.5
C8A C9A C10A 117.9(5)
C10A C9A H9A 105.5
C11A C9A C8A 106.1(4)
C11A C9A H9A 105.5
C11A C9A C10A 115.3(4)
C1A C10A C5A 106.5(5)
C1A C10A C9A 109.7(7)
C1A C10A C25A 108.2(6)
C5A C10A C9A 105.8(4)
C25A C10A C5A 114.4(7)
C25A C10A C9A 112.0(5)
O4A C11A C9A 114.4(5)
O4A C11A H11A 105.7
O4A C11A C12A 110.8(5)
C9A C11A H11A 105.7
C12A C11A C9A 113.6(4)
C12A C11A H11A 105.7
O5A C12A C11A 113.3(4)
C13A C12A O5A 120.8(5)
C13A C12A C11A 125.9(5)
C12A C13A C14A 119.6(5)
C12A C13A C18A 120.2(4)
C18A C13A C14A 120.2(4)
C13A C14A C8A 109.7(4)
C13A C14A C15A 110.5(4)
C13A C14A C27A 108.2(4)
C15A C14A C8A 108.8(4)
C27A C14A C8A 111.8(4)
C27A C14A C15A 107.8(4)
C14A C15A H15C 108.5
C14A C15A H15D 108.5
H15C C15A H15D 107.5
C16A C15A C14A 115.3(4)
C16A C15A H15C 108.5
C16A C15A H15D 108.5
C15A C16A H16C 109.3
C15A C16A H16D 109.3
C15A C16A C17A 111.5(4)
H16C C16A H16D 108.0
C17A C16A H16C 109.3
C17A C16A H16D 109.3
C16A C17A C18A 109.1(5)
C16A C17A C22A 110.1(4)
C18A C17A C22A 108.3(5)
C28A C17A C16A 112.2(5)
C28A C17A C18A 108.5(5)
C28A C17A C22A 108.6(6)
C13A C18A C17A 110.0(4)
C13A C18A H18A 106.7
C13A C18A C19A 111.7(5)
C17A C18A H18A 106.7
C17A C18A C19A 114.6(5)
C19A C18A H18A 106.7
C18A C19A H19A 107.4
C20A C19A C18A 111.1(7)
C20A C19A H19A 107.4
C29A C19A C18A 112.2(6)
C29A C19A H19A 107.4
C29A C19A C20A 111.2(6)
C19A C20A H20A 107.9
C19A C20A C21A 109.5(6)
C19A C20A C30A 111.7(10)
C21A C20A H20A 107.9
C21A C20A C30A 111.7(7)
C30A C20A H20A 107.9
C20A C21A H21C 109.3
C20A C21A H21D 109.3
H21C C21A H21D 108.0
C22A C21A C20A 111.6(6)
C22A C21A H21C 109.3
C22A C21A H21D 109.3
O6A C22A C17A 107.8(6)
O6A C22A C21A 110.2(6)
O6A C22A H22A 107.9
C17A C22A H22A 107.9
C21A C22A C17A 115.0(7)
C21A C22A H22A 107.9
O2A C23A O3A 122.7(6)
O2A C23A C4A 122.9(7)
O3A C23A C4A 113.9(7)
C4A C24A H24D 109.5
C4A C24A H24E 109.5
C4A C24A H24F 109.5
H24D C24A H24E 109.5
H24D C24A H24F 109.5
H24E C24A H24F 109.5
C10A C25A H25D 109.5
C10A C25A H25E 109.5
C10A C25A H25F 109.5
H25D C25A H25E 109.5
H25D C25A H25F 109.5
H25E C25A H25F 109.5
C8A C26A H26D 109.5
C8A C26A H26E 109.5
C8A C26A H26F 109.5
H26D C26A H26E 109.5
H26D C26A H26F 109.5
H26E C26A H26F 109.5
C14A C27A H27D 109.5
C14A C27A H27E 109.5
C14A C27A H27F 109.5
H27D C27A H27E 109.5
H27D C27A H27F 109.5
H27E C27A H27F 109.5
C17A C28A H28D 109.5
C17A C28A H28E 109.5
C17A C28A H28F 109.5
H28D C28A H28E 109.5
H28D C28A H28F 109.5
H28E C28A H28F 109.5
C19A C29A H29D 109.5
C19A C29A H29E 109.5
C19A C29A H29F 109.5
H29D C29A H29E 109.5
H29D C29A H29F 109.5
H29E C29A H29F 109.5
C20A C30A H30D 109.5
C20A C30A H30E 109.5
C20A C30A H30F 109.5
H30D C30A H30E 109.5
H30D C30A H30F 109.5
H30E C30A H30F 109.5
O4A C31A H31D 109.5
O4A C31A H31E 109.5
O4A C31A H31F 109.5
H31D C31A H31E 109.5
H31D C31A H31F 109.5
H31E C31A H31F 109.5
H1SA O1S H1SB 104.5
H2SA O2S H2SB 104.5

loop_
_geom_bond_atom_site_label_1
_geom_bond_atom_site_label_2
_geom_bond_distance
O1 H1 0.8400
O1 C3 1.436(9)
O2 C23 1.165(10)
O3 H3 0.8400
O3 C23 1.349(10)
O4 C11 1.392(7)
O4 C31 1.369(11)
O5 H5 0.8400
O5 C12 1.374(6)
O6 H6 0.8400
O6 C22 1.439(9)
C1 H1A 0.9900
C1 H1B 0.9900
C1 C2 1.542(10)
C1 C10 1.553(8)
C2 H2A 0.9900
C2 H2B 0.9900
C2 C3 1.533(9)
C3 H3A 1.0000
C3 C4 1.526(11)
C4 C5 1.567(8)
C4 C23 1.538(8)
C4 C24 1.548(12)
C5 H5A 1.0000
C5 C6 1.529(8)
C5 C10 1.552(7)
C6 H6A 0.9900
C6 H6B 0.9900
C6 C7 1.518(8)
C7 H7A 0.9900
C7 H7B 0.9900
C7 C8 1.547(7)
C8 C9 1.570(7)
C8 C14 1.566(8)
C8 C26 1.562(7)
C9 H9 1.0000
C9 C10 1.570(8)
C9 C11 1.553(7)
C10 C25 1.539(7)
C11 H11 1.0000
C11 C12 1.507(9)
C12 C13 1.345(7)
C13 C14 1.542(7)
C13 C18 1.508(8)
C14 C15 1.559(7)
C14 C27 1.546(8)
C15 H15A 0.9900
C15 H15B 0.9900
C15 C16 1.533(9)
C16 H16A 0.9900
C16 H16B 0.9900
C16 C17 1.537(7)
C17 C18 1.551(8)
C17 C22 1.537(9)
C17 C28 1.530(11)
C18 H18 1.0000
C18 C19 1.587(10)
C19 H19 1.0000
C19 C20 1.543(13)
C19 C29 1.542(12)
C20 H20 1.0000
C20 C21 1.496(15)
C20 C30 1.529(17)
C21 H21A 0.9900
C21 H21B 0.9900
C21 C22 1.514(14)
C22 H22 1.0000
C24 H24A 0.9800
C24 H24B 0.9800
C24 H24C 0.9800
C25 H25A 0.9800
C25 H25B 0.9800
C25 H25C 0.9800
C26 H26A 0.9800
C26 H26B 0.9800
C26 H26C 0.9800
C27 H27A 0.9800
C27 H27B 0.9800
C27 H27C 0.9800
C28 H28A 0.9800
C28 H28B 0.9800
C28 H28C 0.9800
C29 H29A 0.9800
C29 H29B 0.9800
C29 H29C 0.9800
C30 H30A 0.9800
C30 H30B 0.9800
C30 H30C 0.9800
C31 H31A 0.9800
C31 H31B 0.9800
C31 H31C 0.9800
O1A H1AA 0.8400
O1A C3A 1.448(9)
O2A C23A 1.140(9)
O3A H3AA 0.8400
O3A C23A 1.326(10)
O4A C11A 1.425(7)
O4A C31A 1.361(9)
O5A H5AA 0.8400
O5A C12A 1.375(6)
O6A H6AA 0.8400
O6A C22A 1.450(9)
C1A H1AB 0.9900
C1A H1AC 0.9900
C1A C2A 1.548(12)
C1A C10A 1.520(11)
C2A H2AA 0.9900
C2A H2AB 0.9900
C2A C3A 1.517(10)
C3A H3AB 1.0000
C3A C4A 1.517(14)
C4A C5A 1.568(8)
C4A C23A 1.526(9)
C4A C24A 1.508(14)
C5A H5AB 1.0000
C5A C6A 1.520(10)
C5A C10A 1.558(8)
C6A H6AB 0.9900
C6A H6AC 0.9900
C6A C7A 1.506(8)
C7A H7AA 0.9900
C7A H7AB 0.9900
C7A C8A 1.535(7)
C8A C9A 1.553(7)
C8A C14A 1.582(7)
C8A C26A 1.551(7)
C9A H9A 1.0000
C9A C10A 1.586(8)
C9A C11A 1.538(7)
C10A C25A 1.557(10)
C11A H11A 1.0000
C11A C12A 1.517(8)
C12A C13A 1.336(7)
C13A C14A 1.537(6)
C13A C18A 1.535(7)
C14A C15A 1.555(6)
C14A C27A 1.544(7)
C15A H15C 0.9900
C15A H15D 0.9900
C15A C16A 1.526(7)
C16A H16C 0.9900
C16A H16D 0.9900
C16A C17A 1.535(6)
C17A C18A 1.557(8)
C17A C22A 1.564(8)
C17A C28A 1.515(11)
C18A H18A 1.0000
C18A C19A 1.562(10)
C19A H19A 1.0000
C19A C20A 1.536(10)
C19A C29A 1.535(11)
C20A H20A 1.0000
C20A C21A 1.540(14)
C20A C30A 1.539(18)
C21A H21C 0.9900
C21A H21D 0.9900
C21A C22A 1.507(15)
C22A H22A 1.0000
C24A H24D 0.9800
C24A H24E 0.9800
C24A H24F 0.9800
C25A H25D 0.9800
C25A H25E 0.9800
C25A H25F 0.9800
C26A H26D 0.9800
C26A H26E 0.9800
C26A H26F 0.9800
C27A H27D 0.9800
C27A H27E 0.9800
C27A H27F 0.9800
C28A H28D 0.9800
C28A H28E 0.9800
C28A H28F 0.9800
C29A H29D 0.9800
C29A H29E 0.9800
C29A H29F 0.9800
C30A H30D 0.9800
C30A H30E 0.9800
C30A H30F 0.9800
C31A H31D 0.9800
C31A H31E 0.9800
C31A H31F 0.9800
O1S H1SA 0.8706
O1S H1SB 0.8698
O2S H2SA 0.8697
O2S H2SB 0.8701

loop_
_geom_hbond_atom_site_label_D
_geom_hbond_atom_site_label_H
_geom_hbond_atom_site_label_A
_geom_hbond_distance_DH
_geom_hbond_distance_HA
_geom_hbond_distance_DA
_geom_hbond_angle_DHA
_geom_hbond_site_symmetry_A
O5 H5 O2S 0.84 2.26 2.765(8) 118.6 .
O3A H3AA O6 0.84 1.80 2.590(7) 155.1 .
O1S H1SA O5 0.87 2.18 2.890(11) 139.0 3_545
